data_2218132
loop_
_publ_author_name
'Tai, Xi-Shi'
'Xu, Jun'
'Feng, Yi-Min'
'Liang, Zu-Pei'

_publ_section_title
;
 Hexaaquacadmium(II) bis[4-(2-hydroxybenzylideneamino)benzenesulfonate]
 dihydrate
;
_journal_coeditor_code HB2722
_journal_issue 5
_journal_name_full 'Acta Crystallographica Section E'
_journal_page_first m694
_journal_paper_doi 10.1107/S1600536808010878
_journal_volume 64
_journal_year 2008
_chemical_formula_iupac '[Cd (H2 O)6] (C13 H10 N O4 S)2, 2H2 O'
_chemical_formula_moiety 'Cd H12 O6 2+, 2(C13 H10 N O4 S -), 2(H2 O)'
_chemical_formula_sum 'C26 H36 Cd N2 O16 S2'
_chemical_formula_weight 809.09
_chemical_name_systematic
;Hexaaquacadmium(II) bis[4-(2-hydroxybenzylideneamino)benzenesulfonate]
 dihydrate
;
_space_group_IT_number 14
_symmetry_cell_setting monoclinic
_symmetry_space_group_name_Hall '-P 2ybc'
_symmetry_space_group_name_H-M 'P 1 21/c 1'
_atom_sites_solution_hydrogens geom
_atom_sites_solution_primary direct
_atom_sites_solution_secondary difmap
_audit_creation_method SHELXL-97
_cell_angle_alpha 90.00
_cell_angle_beta 92.226(2)
_cell_angle_gamma 90.00
_cell_formula_units_Z 2
_cell_length_a 18.464(2)
_cell_length_b 6.1488(8)
_cell_length_c 14.5701(12)
_cell_measurement_reflns_used 4564
_cell_measurement_temperature 298(2)
_cell_measurement_theta_max 27.89
_cell_measurement_theta_min 2.57
_cell_volume 1652.9(3)
_computing_cell_refinement 'SAINT (Bruker, 2000)'
_computing_data_collection 'SMART (Bruker, 2000)'
_computing_data_reduction 'SAINT (Bruker, 2000)'
_computing_molecular_graphics 'SHELXTL (Sheldrick, 2008)'
_computing_publication_material 'SHELXTL (Sheldrick, 2008)'
_computing_structure_refinement 'SHELXL97 (Sheldrick, 2008)'
_computing_structure_solution 'SHELXS97 (Sheldrick, 2008)'
_diffrn_ambient_temperature 298(2)
_diffrn_measured_fraction_theta_full 0.997
_diffrn_measured_fraction_theta_max 0.997
_diffrn_measurement_device_type 'Bruker SMART CCD'
_diffrn_measurement_method \w
_diffrn_radiation_monochromator graphite
_diffrn_radiation_source 'fine-focus sealed tube'
_diffrn_radiation_type MoK\a
_diffrn_radiation_wavelength 0.71073
_diffrn_reflns_av_R_equivalents 0.0346
_diffrn_reflns_av_sigmaI/netI 0.0333
_diffrn_reflns_limit_h_max 21
_diffrn_reflns_limit_h_min -21
_diffrn_reflns_limit_k_max 5
_diffrn_reflns_limit_k_min -7
_diffrn_reflns_limit_l_max 16
_diffrn_reflns_limit_l_min -17
_diffrn_reflns_number 7936
_diffrn_reflns_theta_full 25.01
_diffrn_reflns_theta_max 25.01
_diffrn_reflns_theta_min 2.21
_exptl_absorpt_coefficient_mu 0.862
_exptl_absorpt_correction_T_max 0.860
_exptl_absorpt_correction_T_min 0.682
_exptl_absorpt_correction_type multi-scan
_exptl_absorpt_process_details '(SADABS; Bruker, 2000)'
_exptl_crystal_colour colourless
_exptl_crystal_density_diffrn 1.626
_exptl_crystal_density_method 'not measured'
_exptl_crystal_description block
_exptl_crystal_F_000 828
_exptl_crystal_size_max 0.48
_exptl_crystal_size_mid 0.45
_exptl_crystal_size_min 0.18
_refine_diff_density_max 0.282
_refine_diff_density_min -0.596
_refine_ls_extinction_method none
_refine_ls_goodness_of_fit_ref 1.063
_refine_ls_hydrogen_treatment constr
_refine_ls_matrix_type full
_refine_ls_number_parameters 214
_refine_ls_number_reflns 2904
_refine_ls_number_restraints 0
_refine_ls_restrained_S_all 1.063
_refine_ls_R_factor_all 0.0354
_refine_ls_R_factor_gt 0.0278
_refine_ls_shift/su_max 0.000
_refine_ls_shift/su_mean 0.000
_refine_ls_structure_factor_coef Fsqd
_refine_ls_weighting_details 'calc w=1/[\s^2^(Fo^2^)+(0.0376P)^2^+0.6281P] where P=(Fo^2^+2Fc^2^)/3'
_refine_ls_weighting_scheme calc
_refine_ls_wR_factor_gt 0.0697
_refine_ls_wR_factor_ref 0.0753
_reflns_number_gt 2447
_reflns_number_total 2904
_reflns_threshold_expression I>2\s(I)
_cod_data_source_file hb2722.cif
_cod_data_source_block I
_cod_original_sg_symbol_H-M 'P 21/c'
_cod_database_code 2218132
_cod_database_fobs_code 2218132

loop_
_symmetry_equiv_pos_as_xyz
'x, y, z'
'-x, y+1/2, -z+1/2'
'-x, -y, -z'
'x, -y-1/2, z-1/2'

loop_
_atom_site_type_symbol
_atom_site_label
_atom_site_fract_x
_atom_site_fract_y
_atom_site_fract_z
_atom_site_U_iso_or_equiv
_atom_site_adp_type
_atom_site_calc_flag
_atom_site_refinement_flags
_atom_site_occupancy
Cd Cd1 0.5000 0.5000 0.5000 0.03115(11) Uani d S 1
N N1 0.00853(11) 0.8935(4) 0.61988(16) 0.0392(5) Uani d . 1
O O1 0.35962(10) 0.9727(3) 0.59697(14) 0.0419(5) Uani d . 1
O O2 0.34686(10) 0.9949(3) 0.76142(14) 0.0424(5) Uani d . 1
O O3 0.33264(10) 1.3176(3) 0.66883(14) 0.0425(5) Uani d . 1
O O4 -0.09042(11) 0.6152(4) 0.56383(17) 0.0655(7) Uani d . 1
H H4 -0.0493 0.6618 0.5742 0.098 Uiso calc R 1
O O5 0.50034(11) 0.1696(3) 0.56929(14) 0.0472(5) Uani d . 1
H H5A 0.4573 0.1274 0.5779 0.057 Uiso d R 1
H H5B 0.5235 0.1750 0.6208 0.057 Uiso d R 1
O O6 0.46644(10) 0.3400(3) 0.36324(12) 0.0425(5) Uani d . 1
H H6A 0.4997 0.3570 0.3251 0.051 Uiso d R 1
H H6B 0.4279 0.3987 0.3412 0.051 Uiso d R 1
O O7 0.38005(10) 0.5588(3) 0.52336(13) 0.0415(5) Uani d . 1
H H7A 0.3745 0.6886 0.5418 0.050 Uiso d R 1
H H7B 0.3663 0.4736 0.5652 0.050 Uiso d R 1
O O8 0.42645(10) 0.6168(3) 0.76420(13) 0.0462(5) Uani d . 1
H H8A 0.4035 0.7366 0.7646 0.055 Uiso d R 1
H H8B 0.4000 0.5230 0.7362 0.055 Uiso d R 1
S S1 0.32404(3) 1.08214(11) 0.67158(5) 0.03098(16) Uani d . 1
C C1 0.23015(14) 1.0294(4) 0.65692(18) 0.0296(6) Uani d . 1
C C2 0.18127(14) 1.1822(5) 0.6840(2) 0.0463(8) Uani d . 1
H H2 0.1976 1.3125 0.7098 0.056 Uiso calc R 1
C C3 0.10786(15) 1.1428(5) 0.6730(2) 0.0523(9) Uani d . 1
H H3 0.0749 1.2470 0.6912 0.063 Uiso calc R 1
C C4 0.08304(14) 0.9485(5) 0.63495(19) 0.0343(6) Uani d . 1
C C5 0.13250(15) 0.7954(5) 0.6086(2) 0.0447(7) Uani d . 1
H H5 0.1163 0.6647 0.5830 0.054 Uiso calc R 1
C C6 0.20627(14) 0.8343(5) 0.6199(2) 0.0440(7) Uani d . 1
H H6 0.2395 0.7296 0.6027 0.053 Uiso calc R 1
C C7 -0.04225(15) 1.0304(5) 0.6320(2) 0.0406(7) Uani d . 1
H H7 -0.0302 1.1709 0.6507 0.049 Uiso calc R 1
C C8 -0.11807(14) 0.9738(4) 0.61762(19) 0.0368(7) Uani d . 1
C C9 -0.13909(15) 0.7700(5) 0.5839(2) 0.0437(7) Uani d . 1
C C10 -0.21291(15) 0.7219(5) 0.5712(2) 0.0522(8) Uani d . 1
H H10 -0.2273 0.5861 0.5491 0.063 Uiso calc R 1
C C11 -0.26382(16) 0.8743(6) 0.5911(2) 0.0521(8) Uani d . 1
H H11 -0.3127 0.8403 0.5826 0.063 Uiso calc R 1
C C12 -0.24418(16) 1.0779(6) 0.6235(2) 0.0529(8) Uani d . 1
H H12 -0.2793 1.1808 0.6361 0.064 Uiso calc R 1
C C13 -0.17160(15) 1.1260(5) 0.6369(2) 0.0464(7) Uani d . 1
H H13 -0.1580 1.2623 0.6592 0.056 Uiso calc R 1

loop_
_atom_site_aniso_label
_atom_site_aniso_U_11
_atom_site_aniso_U_22
_atom_site_aniso_U_33
_atom_site_aniso_U_12
_atom_site_aniso_U_13
_atom_site_aniso_U_23
Cd1 0.03180(16) 0.03028(17) 0.03128(16) 0.00014(11) 0.00026(11) -0.00045(11)
N1 0.0266(12) 0.0439(14) 0.0467(14) -0.0041(11) -0.0031(10) -0.0035(11)
O1 0.0316(10) 0.0456(12) 0.0490(12) -0.0008(8) 0.0082(9) -0.0114(9)
O2 0.0331(10) 0.0496(13) 0.0438(12) -0.0010(8) -0.0079(9) 0.0034(9)
O3 0.0378(10) 0.0300(10) 0.0600(13) -0.0074(8) 0.0050(9) -0.0035(9)
O4 0.0424(12) 0.0513(14) 0.102(2) -0.0018(11) -0.0095(12) -0.0244(14)
O5 0.0534(12) 0.0412(12) 0.0463(12) -0.0071(10) -0.0058(9) 0.0082(9)
O6 0.0426(11) 0.0443(11) 0.0399(11) 0.0034(9) -0.0062(9) -0.0043(9)
O7 0.0358(10) 0.0384(11) 0.0508(12) 0.0016(9) 0.0067(9) -0.0007(9)
O8 0.0505(12) 0.0381(12) 0.0492(12) 0.0031(9) -0.0094(9) -0.0032(9)
S1 0.0249(3) 0.0302(3) 0.0378(4) -0.0031(3) 0.0007(3) -0.0016(3)
C1 0.0258(13) 0.0322(15) 0.0306(13) -0.0012(11) 0.0004(10) -0.0005(11)
C2 0.0330(15) 0.0418(17) 0.064(2) -0.0024(13) -0.0032(14) -0.0210(15)
C3 0.0283(14) 0.052(2) 0.076(2) 0.0050(14) -0.0011(14) -0.0259(17)
C4 0.0285(14) 0.0411(16) 0.0332(14) -0.0034(12) -0.0013(11) -0.0016(12)
C5 0.0329(14) 0.0346(16) 0.066(2) -0.0045(13) -0.0012(13) -0.0125(14)
C6 0.0294(14) 0.0326(16) 0.070(2) -0.0018(12) 0.0036(13) -0.0113(14)
C7 0.0344(15) 0.0415(17) 0.0458(17) -0.0083(13) 0.0000(13) 0.0011(13)
C8 0.0274(14) 0.0446(18) 0.0384(15) -0.0035(12) -0.0001(11) 0.0035(12)
C9 0.0354(15) 0.0475(18) 0.0477(17) -0.0032(14) -0.0036(13) 0.0003(14)
C10 0.0398(17) 0.055(2) 0.061(2) -0.0140(15) -0.0127(14) 0.0020(16)
C11 0.0293(15) 0.076(3) 0.0501(19) -0.0080(16) -0.0062(13) 0.0125(17)
C12 0.0331(16) 0.069(2) 0.057(2) 0.0102(16) 0.0052(14) 0.0098(17)
C13 0.0389(16) 0.0487(19) 0.0517(18) 0.0001(14) 0.0025(13) 0.0026(14)

loop_
_atom_type_symbol
_atom_type_description
_atom_type_scat_dispersion_real
_atom_type_scat_dispersion_imag
_atom_type_scat_source
C C 0.0033 0.0016 'International Tables Vol C Tables 4.2.6.8 and 6.1.1.4'
H H 0.0000 0.0000 'International Tables Vol C Tables 4.2.6.8 and 6.1.1.4'
N N 0.0061 0.0033 'International Tables Vol C Tables 4.2.6.8 and 6.1.1.4'
O O 0.0106 0.0060 'International Tables Vol C Tables 4.2.6.8 and 6.1.1.4'
Cd Cd -0.8075 1.2024 'International Tables Vol C Tables 4.2.6.8 and 6.1.1.4'
S S 0.1246 0.1234 'International Tables Vol C Tables 4.2.6.8 and 6.1.1.4'

loop_
_geom_angle_atom_site_label_1
_geom_angle_atom_site_label_2
_geom_angle_atom_site_label_3
_geom_angle_site_symmetry_1
_geom_angle_site_symmetry_3
_geom_angle
O5 Cd1 O5 . 3_666 180.0
O5 Cd1 O7 . . 93.52(7)
O5 Cd1 O7 3_666 . 86.48(7)
O5 Cd1 O7 . 3_666 86.48(7)
O5 Cd1 O7 3_666 3_666 93.52(7)
O7 Cd1 O7 . 3_666 180.0
O5 Cd1 O6 . 3_666 90.09(7)
O5 Cd1 O6 3_666 3_666 89.91(7)
O7 Cd1 O6 . 3_666 91.93(7)
O7 Cd1 O6 3_666 3_666 88.07(7)
O5 Cd1 O6 . . 89.91(7)
O5 Cd1 O6 3_666 . 90.09(7)
O7 Cd1 O6 . . 88.07(7)
O7 Cd1 O6 3_666 . 91.93(7)
O6 Cd1 O6 3_666 . 180.0
C7 N1 C4 . . 122.1(2)
C9 O4 H4 . . 109.5
Cd1 O5 H5A . . 110.6
Cd1 O5 H5B . . 110.5
H5A O5 H5B . . 108.8
Cd1 O6 H6A . . 109.8
Cd1 O6 H6B . . 110.0
H6A O6 H6B . . 108.4
Cd1 O7 H7A . . 109.0
Cd1 O7 H7B . . 109.2
H7A O7 H7B . . 107.9
H8A O8 H8B . . 108.3
O1 S1 O3 . . 112.68(12)
O1 S1 O2 . . 112.09(12)
O3 S1 O2 . . 111.19(12)
O1 S1 C1 . . 107.08(12)
O3 S1 C1 . . 106.63(11)
O2 S1 C1 . . 106.74(12)
C2 C1 C6 . . 120.2(2)
C2 C1 S1 . . 119.5(2)
C6 C1 S1 . . 120.2(2)
C1 C2 C3 . . 120.1(3)
C1 C2 H2 . . 120.0
C3 C2 H2 . . 120.0
C2 C3 C4 . . 120.3(3)
C2 C3 H3 . . 119.8
C4 C3 H3 . . 119.8
C5 C4 C3 . . 119.2(2)
C5 C4 N1 . . 116.2(2)
C3 C4 N1 . . 124.6(3)
C4 C5 C6 . . 120.5(3)
C4 C5 H5 . . 119.7
C6 C5 H5 . . 119.7
C1 C6 C5 . . 119.6(3)
C1 C6 H6 . . 120.2
C5 C6 H6 . . 120.2
N1 C7 C8 . . 122.1(3)
N1 C7 H7 . . 119.0
C8 C7 H7 . . 119.0
C9 C8 C13 . . 118.9(3)
C9 C8 C7 . . 121.4(3)
C13 C8 C7 . . 119.7(3)
O4 C9 C8 . . 122.1(2)
O4 C9 C10 . . 118.4(3)
C8 C9 C10 . . 119.5(3)
C11 C10 C9 . . 120.1(3)
C11 C10 H10 . . 120.0
C9 C10 H10 . . 120.0
C10 C11 C12 . . 121.4(3)
C10 C11 H11 . . 119.3
C12 C11 H11 . . 119.3
C13 C12 C11 . . 118.9(3)
C13 C12 H12 . . 120.5
C11 C12 H12 . . 120.5
C12 C13 C8 . . 121.2(3)
C12 C13 H13 . . 119.4
C8 C13 H13 . . 119.4

loop_
_geom_bond_atom_site_label_1
_geom_bond_atom_site_label_2
_geom_bond_site_symmetry_2
_geom_bond_distance
_geom_bond_publ_flag
Cd1 O5 . 2.2684(19) y
Cd1 O5 3_666 2.2684(19) ?
Cd1 O7 . 2.2826(18) y
Cd1 O7 3_666 2.2826(18) ?
Cd1 O6 3_666 2.2862(17) ?
Cd1 O6 . 2.2862(17) y
N1 C7 . 1.278(4) ?
N1 C4 . 1.425(3) ?
O1 S1 . 1.4565(19) ?
O2 S1 . 1.462(2) ?
O3 S1 . 1.4570(19) ?
O4 C9 . 1.349(4) ?
O4 H4 . 0.8200 ?
O5 H5A . 0.8499 ?
O5 H5B . 0.8501 ?
O6 H6A . 0.8500 ?
O6 H6B . 0.8501 ?
O7 H7A . 0.8500 ?
O7 H7B . 0.8500 ?
O8 H8A . 0.8499 ?
O8 H8B . 0.8499 ?
S1 C1 . 1.768(3) ?
C1 C2 . 1.371(4) ?
C1 C6 . 1.380(4) ?
C2 C3 . 1.380(4) ?
C2 H2 . 0.9300 ?
C3 C4 . 1.388(4) ?
C3 H3 . 0.9300 ?
C4 C5 . 1.377(4) ?
C5 C6 . 1.386(4) ?
C5 H5 . 0.9300 ?
C6 H6 . 0.9300 ?
C7 C8 . 1.450(4) ?
C7 H7 . 0.9300 ?
C8 C9 . 1.395(4) ?
C8 C13 . 1.398(4) ?
C9 C10 . 1.400(4) ?
C10 C11 . 1.366(4) ?
C10 H10 . 0.9300 ?
C11 C12 . 1.381(5) ?
C11 H11 . 0.9300 ?
C12 C13 . 1.379(4) ?
C12 H12 . 0.9300 ?
C13 H13 . 0.9300 ?

loop_
_geom_hbond_atom_site_label_D
_geom_hbond_atom_site_label_H
_geom_hbond_atom_site_label_A
_geom_hbond_site_symmetry_A
_geom_hbond_distance_DH
_geom_hbond_distance_HA
_geom_hbond_distance_DA
_geom_hbond_angle_DHA
O4 H4 N1 . 0.82 1.89 2.611(3) 147
O5 H5A O1 1_545 0.85 2.07 2.909(3) 170
O5 H5B O8 2_646 0.85 1.92 2.750(3) 167
O6 H6A O8 3_666 0.85 1.93 2.778(3) 177
O6 H6B O2 4_575 0.85 1.97 2.802(3) 166
O7 H7A O1 . 0.85 1.95 2.793(3) 174
O7 H7B O3 1_545 0.85 1.91 2.757(3) 172
O8 H8A O2 . 0.85 1.90 2.750(3) 176
O8 H8B O3 1_545 0.85 2.00 2.851(3) 176

loop_
_geom_torsion_atom_site_label_1
_geom_torsion_atom_site_label_2
_geom_torsion_atom_site_label_3
_geom_torsion_atom_site_label_4
_geom_torsion
O1 S1 C1 C2 -148.3(2)
O3 S1 C1 C2 -27.4(3)
O2 S1 C1 C2 91.5(2)
O1 S1 C1 C6 32.8(3)
O3 S1 C1 C6 153.7(2)
O2 S1 C1 C6 -87.4(2)
C6 C1 C2 C3 -1.0(5)
S1 C1 C2 C3 -179.9(3)
C1 C2 C3 C4 0.2(5)
C2 C3 C4 C5 0.3(5)
C2 C3 C4 N1 -179.3(3)
C7 N1 C4 C5 -172.3(3)
C7 N1 C4 C3 7.3(5)
C3 C4 C5 C6 0.0(5)
N1 C4 C5 C6 179.6(3)
C2 C1 C6 C5 1.3(4)
S1 C1 C6 C5 -179.8(2)
C4 C5 C6 C1 -0.8(5)
C4 N1 C7 C8 -179.3(3)
N1 C7 C8 C9 -4.2(4)
N1 C7 C8 C13 176.4(3)
C13 C8 C9 O4 -180.0(3)
C7 C8 C9 O4 0.6(4)
C13 C8 C9 C10 -0.7(4)
C7 C8 C9 C10 179.9(3)
O4 C9 C10 C11 179.7(3)
C8 C9 C10 C11 0.5(5)
C9 C10 C11 C12 0.3(5)
C10 C11 C12 C13 -0.8(5)
C11 C12 C13 C8 0.5(5)
C9 C8 C13 C12 0.2(4)
C7 C8 C13 C12 179.6(3)
